data_7109806
loop_
_publ_author_name
'Atanu Jana'
'Masatoshi Ishida'
'Kevin Cho'
'Sudip Kumar Ghosh'
'Kyuju Kwak'
'Kei Ohkubo'
'Young Mo Sung'
'Christina M. Davis'
'Vincent M. Lynch'
'Dongil Lee'
'Shunichi Fukuzumi'
'Dongho Kim'
'Jonathan L. Sessle'

_publ_section_title
;
 Tetrathiafulvalene-annulated [28]hexaphyrin(1.1.1.1.1.1): a
 multi-electron donor system subject to conformational control
;
_journal_name_full Chem.Commun.
_journal_page_first 8937
_journal_paper_doi 10.1039/c3cc44934c
_journal_volume 49
_journal_year 2013
_chemical_formula_moiety 'C114 H28 N6 F30 S24, 1.7 C H Cl3, 1.7 C4 H10 O'
_chemical_formula_sum 'C122.5 H46.7 Cl5.1 F30 N6 O1.7 S24'
_chemical_formula_weight 3149.79
_chemical_melting_point 428
_chemical_name_common Benzo-TTF-Hexaphyrin
_chemical_name_systematic
;
 ?
;
_space_group_IT_number 15
_symmetry_cell_setting monoclinic
_symmetry_space_group_name_Hall '-C 2yc'
_symmetry_space_group_name_H-M 'C 1 2/c 1'
_atom_sites_solution_hydrogens geom
_atom_sites_solution_primary direct
_atom_sites_solution_secondary difmap
_audit_creation_method SHELXL-97
_cell_angle_alpha 90.00
_cell_angle_beta 104.276(3)
_cell_angle_gamma 90.00
_cell_formula_units_Z 4
_cell_length_a 20.732(2)
_cell_length_b 24.908(2)
_cell_length_c 28.820(3)
_cell_measurement_reflns_used 111866
_cell_measurement_temperature 100(2)
_cell_measurement_theta_max 27.5
_cell_measurement_theta_min 2.0
_cell_volume 14423(2)
_computing_cell_refinement 'CrystalClear (Rigaku Inc., 2008)'
_computing_data_collection 'CrystalClear (Rigaku Inc., 2008)'
_computing_data_reduction 'CrystalClear (Rigaku Inc., 2008)'
_computing_molecular_graphics 'XP SHELXTL/PC, Siemens Analytical'
_computing_structure_refinement 'XL SHELXTL/PC, Siemens Analytical'
_computing_structure_solution
;

SIR97 - Altomare A., Burla M.C., Camalli M., Cascarano G.L., Giacovazzo C., 
Guagliardi A., Moliterni A.G.G., Polidori G.,Spagna R.
;
_diffrn_ambient_temperature 100(2)
_diffrn_measured_fraction_theta_full 0.998
_diffrn_measured_fraction_theta_max 0.998
_diffrn_measurement_device_type 'Rigaku AFC-12 with Saturn 724+ CCD'
_diffrn_measurement_method \w-scans
_diffrn_radiation_monochromator graphite
_diffrn_radiation_source 'fine-focus sealed tube'
_diffrn_radiation_type MoK\a
_diffrn_radiation_wavelength 0.71075
_diffrn_reflns_av_R_equivalents 0.0000
_diffrn_reflns_av_sigmaI/netI 0.0883
_diffrn_reflns_limit_h_max 23
_diffrn_reflns_limit_h_min -24
_diffrn_reflns_limit_k_max 29
_diffrn_reflns_limit_k_min 0
_diffrn_reflns_limit_l_max 34
_diffrn_reflns_limit_l_min 0
_diffrn_reflns_number 12694
_diffrn_reflns_theta_full 25.00
_diffrn_reflns_theta_max 25.00
_diffrn_reflns_theta_min 3.06
_exptl_absorpt_coefficient_mu 0.538
_exptl_absorpt_correction_T_max 1.00
_exptl_absorpt_correction_T_min 0.416
_exptl_absorpt_correction_type multi-scan
_exptl_absorpt_process_details
;
Abscor. T. Higashi (2001). The Rigaku Corporation, Tokyo, Japan.
;
_exptl_crystal_colour black
_exptl_crystal_density_diffrn 1.451
_exptl_crystal_density_method 'not measured'
_exptl_crystal_description prisms
_exptl_crystal_F_000 6312
_exptl_crystal_size_max 0.39
_exptl_crystal_size_mid 0.11
_exptl_crystal_size_min 0.09
_platon_squeeze_details
;
;
_refine_diff_density_max 0.536
_refine_diff_density_min -0.295
_refine_diff_density_rms 0.095
_refine_ls_extinction_method none
_refine_ls_goodness_of_fit_ref 0.985
_refine_ls_hydrogen_treatment constr
_refine_ls_matrix_type full
_refine_ls_number_parameters 1065
_refine_ls_number_reflns 12694
_refine_ls_number_restraints 1542
_refine_ls_restrained_S_all 1.009
_refine_ls_R_factor_all 0.1224
_refine_ls_R_factor_gt 0.0800
_refine_ls_shift/su_max 0.001
_refine_ls_shift/su_mean 0.000
_refine_ls_structure_factor_coef Fsqd
_refine_ls_weighting_details 'calc w=1/[\s^2^(Fo^2^)+(0.1450P)^2^] where P=(Fo^2^+2Fc^2^)/3'
_refine_ls_weighting_scheme calc
_refine_ls_wR_factor_gt 0.2103
_refine_ls_wR_factor_ref 0.2338
_reflns_number_gt 7428
_reflns_number_total 12694
_reflns_threshold_expression >2sigma(I)
_cod_data_source_file c3cc44934c.txt
_cod_data_source_block shelxl
_cod_original_sg_symbol_H-M C2/c
_cod_database_code 7109806

loop_
_symmetry_equiv_pos_as_xyz
'x, y, z'
'-x, y, -z+1/2'
'x+1/2, y+1/2, z'
'-x+1/2, y+1/2, -z+1/2'
'-x, -y, -z'
'x, -y, z-1/2'
'-x+1/2, -y+1/2, -z'
'x+1/2, -y+1/2, z-1/2'

loop_
_atom_site_label
_atom_site_type_symbol
_atom_site_fract_x
_atom_site_fract_y
_atom_site_fract_z
_atom_site_U_iso_or_equiv
_atom_site_adp_type
_atom_site_occupancy
_atom_site_symmetry_multiplicity
_atom_site_calc_flag
_atom_site_refinement_flags
_atom_site_disorder_assembly
_atom_site_disorder_group
C1 C 0.5846(2) 0.30799(18) 0.31877(16) 0.0430(12) Uani 1 1 d U A .
C2 C 0.5781(3) 0.3546(2) 0.34388(18) 0.0498(13) Uani 1 1 d U . .
C3 C 0.5988(3) 0.39906(19) 0.32055(17) 0.0492(13) Uani 1 1 d U . .
C4 C 0.6192(3) 0.37895(18) 0.28044(16) 0.0444(12) Uani 1 1 d U A .
C5 C 0.6496(3) 0.40610(17) 0.24736(16) 0.0446(12) Uani 1 1 d U . .
C23 C 0.6767(7) 0.4608(4) 0.2620(7) 0.047(2) Uani 0.48 1 d PDU A 1
C24 C 0.6334(7) 0.5035(4) 0.2475(5) 0.059(2) Uani 0.48 1 d PDU A 1
C25 C 0.6534(7) 0.5559(5) 0.2672(6) 0.072(3) Uani 0.48 1 d PDU A 1
C26 C 0.7114(8) 0.5639(5) 0.2975(6) 0.066(3) Uani 0.48 1 d PDU A 1
C27 C 0.7539(7) 0.5233(5) 0.3109(5) 0.063(3) Uani 0.48 1 d PDU A 1
C28 C 0.7352(7) 0.4724(4) 0.2945(6) 0.059(2) Uani 0.48 1 d PDU A 1
F1 F 0.7796(5) 0.4313(4) 0.3098(4) 0.082(3) Uani 0.48 1 d PDU A 1
F2 F 0.8104(5) 0.5332(4) 0.3423(4) 0.098(3) Uani 0.48 1 d PDU A 1
F3 F 0.7306(6) 0.6132(4) 0.3145(4) 0.104(3) Uani 0.48 1 d PDU A 1
F4 F 0.6117(6) 0.5964(4) 0.2536(4) 0.110(3) Uani 0.48 1 d PDU A 1
F5 F 0.5740(5) 0.4956(5) 0.2179(4) 0.080(3) Uani 0.48 1 d PDU A 1
C23A C 0.6614(7) 0.4656(4) 0.2557(6) 0.049(2) Uani 0.52 1 d PDU A 2
C24A C 0.6181(7) 0.5043(4) 0.2309(5) 0.061(3) Uani 0.52 1 d PDU A 2
C25A C 0.6308(7) 0.5594(4) 0.2445(5) 0.068(2) Uani 0.52 1 d PDU A 2
C26A C 0.6816(8) 0.5737(4) 0.2800(5) 0.067(2) Uani 0.52 1 d PDU A 2
C27A C 0.7251(7) 0.5372(4) 0.3026(5) 0.063(2) Uani 0.52 1 d PDU A 2
C28A C 0.7136(6) 0.4837(4) 0.2910(5) 0.058(2) Uani 0.52 1 d PDU A 2
F1A F 0.7576(6) 0.4469(4) 0.3168(4) 0.091(3) Uani 0.52 1 d PDU A 2
F2A F 0.7748(5) 0.5537(4) 0.3377(3) 0.101(3) Uani 0.52 1 d PDU A 2
F3A F 0.6920(5) 0.6253(3) 0.2921(4) 0.095(3) Uani 0.52 1 d PDU A 2
F4A F 0.5874(5) 0.5957(3) 0.2221(4) 0.110(3) Uani 0.52 1 d PDU A 2
F5A F 0.5656(5) 0.4914(4) 0.1960(4) 0.089(3) Uani 0.52 1 d PDU A 2
C6 C 0.6638(3) 0.38058(18) 0.20859(16) 0.0436(12) Uani 1 1 d U A .
C7 C 0.7064(3) 0.39671(18) 0.17788(17) 0.0492(13) Uani 1 1 d U . .
C8 C 0.7083(3) 0.35456(17) 0.14776(17) 0.0430(12) Uani 1 1 d U . .
C9 C 0.3379(2) 0.31354(17) 0.34276(16) 0.0418(12) Uani 1 1 d U . .
C10 C 0.3613(2) 0.26529(17) 0.36929(16) 0.0417(12) Uani 1 1 d U . .
C37 C 0.3138(7) 0.2376(9) 0.3918(4) 0.035(2) Uani 0.50 1 d PDU B 1
C38 C 0.3318(6) 0.2311(7) 0.4417(4) 0.038(2) Uani 0.50 1 d PDU B 1
C39 C 0.2904(6) 0.2044(6) 0.4659(4) 0.042(2) Uani 0.50 1 d PDU B 1
C40 C 0.2287(6) 0.1865(5) 0.4401(4) 0.045(2) Uani 0.50 1 d PDU B 1
C41 C 0.2094(6) 0.1934(6) 0.3922(4) 0.050(2) Uani 0.50 1 d PDU B 1
C42 C 0.2525(6) 0.2187(8) 0.3683(4) 0.044(2) Uani 0.50 1 d PDU B 1
F6 F 0.3906(6) 0.2494(7) 0.4670(5) 0.048(3) Uani 0.50 1 d PDU B 1
F7 F 0.3095(6) 0.1990(5) 0.5139(3) 0.057(3) Uani 0.50 1 d PDU B 1
F8 F 0.1893(4) 0.1626(4) 0.4652(3) 0.059(2) Uani 0.50 1 d PDU B 1
F9 F 0.1480(5) 0.1784(6) 0.3685(3) 0.079(3) Uani 0.50 1 d PDU B 1
F10 F 0.2283(8) 0.2282(7) 0.3214(3) 0.062(3) Uani 0.50 1 d PDU B 1
C37A C 0.3232(7) 0.2406(9) 0.4022(4) 0.036(2) Uani 0.50 1 d PDU B 2
C38A C 0.3466(7) 0.2367(7) 0.4521(4) 0.038(2) Uani 0.50 1 d PDU B 2
C39A C 0.3078(6) 0.2127(5) 0.4795(3) 0.039(2) Uani 0.50 1 d PDU B 2
C40A C 0.2454(6) 0.1927(5) 0.4576(4) 0.043(2) Uani 0.50 1 d PDU B 2
C41A C 0.2214(6) 0.1964(6) 0.4097(4) 0.047(2) Uani 0.50 1 d PDU B 2
C42A C 0.2609(6) 0.2207(7) 0.3822(4) 0.043(2) Uani 0.50 1 d PDU B 2
F6A F 0.4049(7) 0.2585(8) 0.4745(5) 0.056(3) Uani 0.50 1 d PDU B 2
F7A F 0.3314(5) 0.2102(5) 0.5274(3) 0.057(3) Uani 0.50 1 d PDU B 2
F8A F 0.2087(5) 0.1719(4) 0.4862(3) 0.060(2) Uani 0.50 1 d PDU B 2
F9A F 0.1622(5) 0.1745(6) 0.3893(4) 0.079(3) Uani 0.50 1 d PDU B 2
F10A F 0.2368(7) 0.2209(7) 0.3345(3) 0.062(3) Uani 0.50 1 d PDU B 2
C11 C 0.4213(2) 0.24395(17) 0.36819(16) 0.0382(11) Uani 1 1 d U B .
C12 C 0.4513(3) 0.19264(18) 0.38436(18) 0.0485(13) Uani 1 1 d U . .
C13 C 0.5105(3) 0.18716(18) 0.37186(18) 0.0488(13) Uani 1 1 d U B .
C14 C 0.5239(2) 0.23683(17) 0.34921(16) 0.0396(11) Uani 1 1 d U . .
C15 C 0.5829(3) 0.4356(2) 0.39989(19) 0.0589(15) Uani 1 1 d U . .
C16 C 0.5877(3) 0.4662(2) 0.43885(19) 0.0582(15) Uani 1 1 d U . .
C17 C 0.5856(3) 0.5012(2) 0.5239(2) 0.0585(15) Uani 1 1 d U . .
C18 C 0.5796(3) 0.5051(2) 0.57135(19) 0.0630(16) Uani 1 1 d U . .
H18 H 0.5756 0.4742 0.5899 0.076 Uiso 1 1 calc R . .
C19 C 0.5797(3) 0.5572(3) 0.5896(2) 0.0716(18) Uani 1 1 d U . .
H19 H 0.5748 0.5617 0.6212 0.086 Uiso 1 1 calc R . .
C20 C 0.5865(3) 0.6015(3) 0.5637(2) 0.0715(18) Uani 1 1 d U . .
H20 H 0.5858 0.6360 0.5776 0.086 Uiso 1 1 calc R . .
C21 C 0.5946(3) 0.5976(2) 0.5178(2) 0.0650(16) Uani 1 1 d U . .
H21 H 0.6002 0.6288 0.5002 0.078 Uiso 1 1 calc R . .
C22 C 0.5942(3) 0.5466(2) 0.49774(19) 0.0569(14) Uani 1 1 d U . .
C29 C 0.7604(3) 0.4334(2) 0.11416(18) 0.0527(14) Uani 1 1 d U . .
C30 C 0.7686(3) 0.4681(2) 0.08029(18) 0.0493(13) Uani 1 1 d U A .
C31 C 0.7661(3) 0.5542(2) 0.0295(2) 0.0581(14) Uani 1 1 d U A .
C32 C 0.7568(3) 0.6072(2) 0.0105(2) 0.0640(15) Uani 1 1 d U . .
H32 H 0.7539 0.6366 0.0310 0.077 Uiso 1 1 calc R . .
C33 C 0.7520(3) 0.6160(2) -0.0369(2) 0.0689(17) Uani 1 1 d U . .
H33 H 0.7459 0.6515 -0.0491 0.083 Uiso 1 1 calc R . .
C34 C 0.7560(3) 0.5743(3) -0.0671(2) 0.0742(18) Uani 1 1 d U . .
H34 H 0.7537 0.5813 -0.0999 0.089 Uiso 1 1 calc R . .
C35 C 0.7633(3) 0.5222(2) -0.0501(2) 0.0636(16) Uani 1 1 d U . .
H35 H 0.7648 0.4933 -0.0713 0.076 Uiso 1 1 calc R . .
C36 C 0.7684(3) 0.5121(2) -0.00162(19) 0.0529(14) Uani 1 1 d U A .
C43 C 0.4926(3) 0.0977(2) 0.4097(2) 0.0718(17) Uani 1 1 d DU . .
S11 S 0.4372(3) 0.0207(2) 0.4562(2) 0.0741(16) Uani 0.50 1 d PDU B 1
S12 S 0.5642(4) 0.0039(3) 0.4266(3) 0.081(2) Uani 0.50 1 d PDU B 1
C44 C 0.5008(5) 0.0485(4) 0.4325(5) 0.053(4) Uani 0.50 1 d PDU B 1
C45 C 0.4655(6) -0.0461(4) 0.4554(5) 0.072(3) Uani 0.50 1 d PDU B 1
C46 C 0.4333(6) -0.0892(4) 0.4720(5) 0.079(3) Uani 0.50 1 d PDU B 1
H46 H 0.3936 -0.0838 0.4823 0.095 Uiso 0.50 1 calc PR B 1
C47 C 0.4615(7) -0.1400(4) 0.4728(6) 0.086(3) Uani 0.50 1 d PDU B 1
H47 H 0.4427 -0.1694 0.4859 0.103 Uiso 0.50 1 calc PR B 1
C48 C 0.5177(6) -0.1483(5) 0.4546(6) 0.084(3) Uani 0.50 1 d PDU B 1
H48 H 0.5337 -0.1838 0.4531 0.100 Uiso 0.50 1 calc PR B 1
C49 C 0.5503(6) -0.1064(4) 0.4387(5) 0.075(3) Uani 0.50 1 d PDU B 1
H49 H 0.5892 -0.1122 0.4276 0.090 Uiso 0.50 1 calc PR B 1
C50 C 0.5232(6) -0.0543(4) 0.4398(5) 0.066(3) Uani 0.50 1 d PDU B 1
S11A S 0.4258(3) 0.0096(2) 0.4319(2) 0.0767(16) Uani 0.50 1 d PDU B 2
S12A S 0.5570(4) 0.0028(3) 0.4071(3) 0.078(2) Uani 0.50 1 d PDU B 2
C44A C 0.4884(5) 0.0425(3) 0.4108(5) 0.049(3) Uani 0.50 1 d PDU B 2
C45A C 0.4587(6) -0.0550(4) 0.4272(6) 0.077(3) Uani 0.50 1 d PDU B 2
C46A C 0.4277(6) -0.1015(4) 0.4396(6) 0.083(3) Uani 0.50 1 d PDU B 2
H46A H 0.3887 -0.0994 0.4512 0.100 Uiso 0.50 1 calc PR B 2
C47A C 0.4569(7) -0.1503(4) 0.4340(6) 0.090(3) Uani 0.50 1 d PDU B 2
H47A H 0.4357 -0.1825 0.4399 0.108 Uiso 0.50 1 calc PR B 2
C48A C 0.5165(6) -0.1536(4) 0.4199(6) 0.081(3) Uani 0.50 1 d PDU B 2
H48A H 0.5351 -0.1880 0.4173 0.098 Uiso 0.50 1 calc PR B 2
C49A C 0.5496(6) -0.1086(4) 0.4096(5) 0.080(3) Uani 0.50 1 d PDU B 2
H49A H 0.5898 -0.1110 0.3995 0.096 Uiso 0.50 1 calc PR B 2
C50A C 0.5193(6) -0.0588(4) 0.4151(5) 0.073(3) Uani 0.50 1 d PDU B 2
C51 C 0.5761(2) 0.25218(18) 0.33070(16) 0.0421(12) Uani 1 1 d U A .
C52 C 0.6249(3) 0.21239(18) 0.32269(19) 0.0486(13) Uani 1 1 d U . .
C53 C 0.6811(3) 0.2003(2) 0.3584(2) 0.0582(15) Uani 1 1 d U B .
C54 C 0.7290(3) 0.1633(2) 0.3510(3) 0.0696(17) Uani 1 1 d U . .
C55 C 0.7195(4) 0.1389(2) 0.3071(3) 0.0743(18) Uani 1 1 d U B .
C56 C 0.6674(4) 0.1504(3) 0.2726(3) 0.086(2) Uani 1 1 d U . .
C57 C 0.6207(3) 0.1873(2) 0.2795(2) 0.0645(16) Uani 1 1 d U B .
N1 N 0.6085(2) 0.32381(14) 0.28050(13) 0.0429(10) Uani 1 1 d U . .
H1 H 0.6161 0.3017 0.2586 0.051 Uiso 1 1 calc R A .
N2 N 0.6382(2) 0.32956(14) 0.19494(13) 0.0428(10) Uani 1 1 d U . .
N3 N 0.4695(2) 0.26943(14) 0.34942(13) 0.0415(10) Uani 1 1 d U B .
H3 H 0.4657 0.3027 0.3388 0.050 Uiso 1 1 calc R . .
F11 F 0.69063(18) 0.22296(15) 0.40194(12) 0.0797(10) Uani 1 1 d U . .
F12 F 0.78312(19) 0.15280(16) 0.38753(15) 0.0926(12) Uani 1 1 d U B .
F13 F 0.7674(2) 0.10327(17) 0.30218(17) 0.1128(15) Uani 1 1 d U . .
F14 F 0.6610(3) 0.1289(2) 0.22817(17) 0.143(2) Uani 1 1 d U B .
F15 F 0.5691(2) 0.19970(17) 0.24240(14) 0.1030(14) Uani 1 1 d U . .
S1 S 0.55726(9) 0.36736(5) 0.39789(5) 0.0689(5) Uani 1 1 d U . .
S2 S 0.59575(9) 0.46219(5) 0.34537(5) 0.0633(5) Uani 1 1 d U . .
S3 S 0.58178(8) 0.43904(6) 0.49429(5) 0.0627(4) Uani 1 1 d U . .
S4 S 0.60148(8) 0.53600(5) 0.43858(5) 0.0607(4) Uani 1 1 d U . .
S5 S 0.74992(8) 0.45488(5) 0.17085(5) 0.0596(4) Uani 1 1 d U A .
S6 S 0.75446(7) 0.36206(5) 0.10484(5) 0.0501(4) Uani 1 1 d U A .
S7 S 0.77139(8) 0.53809(5) 0.08936(5) 0.0589(4) Uani 1 1 d U . .
S8 S 0.77910(7) 0.44741(5) 0.02390(5) 0.0530(4) Uani 1 1 d U . .
S9 S 0.42541(9) 0.13976(6) 0.41546(7) 0.0813(6) Uani 1 1 d U B .
S10 S 0.55666(8) 0.12882(6) 0.38815(7) 0.0727(5) Uani 1 1 d U B .

loop_
_atom_site_aniso_label
_atom_site_aniso_U_11
_atom_site_aniso_U_22
_atom_site_aniso_U_33
_atom_site_aniso_U_23
_atom_site_aniso_U_13
_atom_site_aniso_U_12
C1 0.052(3) 0.037(2) 0.049(3) -0.002(2) 0.028(2) -0.007(2)
C2 0.056(3) 0.047(3) 0.058(3) -0.006(2) 0.037(3) -0.007(2)
C3 0.067(4) 0.037(3) 0.053(3) -0.006(2) 0.032(3) -0.013(2)
C4 0.058(3) 0.036(2) 0.046(3) -0.007(2) 0.027(2) -0.007(2)
C5 0.060(3) 0.030(2) 0.053(3) -0.004(2) 0.031(3) -0.010(2)
C23 0.062(5) 0.044(4) 0.047(4) -0.007(4) 0.033(4) -0.012(4)
C24 0.072(4) 0.047(4) 0.062(5) -0.011(4) 0.027(4) -0.008(4)
C25 0.086(5) 0.058(4) 0.076(5) -0.012(4) 0.026(4) -0.004(4)
C26 0.081(5) 0.055(4) 0.070(5) -0.013(4) 0.030(4) -0.014(4)
C27 0.075(5) 0.061(4) 0.061(4) -0.014(4) 0.029(4) -0.023(4)
C28 0.069(5) 0.055(4) 0.058(4) -0.002(4) 0.029(4) -0.008(4)
F1 0.080(6) 0.082(6) 0.081(5) 0.001(4) 0.019(5) -0.019(4)
F2 0.102(6) 0.096(6) 0.091(5) -0.012(5) 0.015(5) -0.044(5)
F3 0.129(7) 0.071(5) 0.113(6) -0.036(4) 0.037(5) -0.036(5)
F4 0.135(6) 0.076(5) 0.119(6) -0.004(5) 0.032(5) 0.010(5)
F5 0.091(6) 0.058(5) 0.085(6) -0.004(5) 0.011(5) 0.007(4)
C23A 0.062(5) 0.046(4) 0.050(4) -0.007(4) 0.035(4) -0.011(4)
C24A 0.071(5) 0.045(4) 0.069(5) -0.010(4) 0.019(5) -0.007(4)
C25A 0.080(5) 0.045(4) 0.079(5) -0.012(4) 0.022(4) 0.004(4)
C26A 0.078(5) 0.054(4) 0.074(5) -0.015(4) 0.027(4) -0.023(4)
C27A 0.075(4) 0.059(4) 0.062(4) -0.011(4) 0.030(4) -0.017(4)
C28A 0.069(5) 0.058(4) 0.058(4) 0.000(4) 0.034(4) -0.016(4)
F1A 0.088(6) 0.091(6) 0.088(5) -0.003(5) 0.013(5) -0.023(5)
F2A 0.110(6) 0.100(6) 0.094(5) -0.007(4) 0.027(5) -0.033(5)
F3A 0.119(6) 0.057(4) 0.115(6) -0.026(4) 0.039(5) -0.020(4)
F4A 0.124(6) 0.052(4) 0.143(6) -0.003(5) 0.010(5) 0.014(4)
F5A 0.104(6) 0.058(4) 0.096(7) 0.002(5) 0.007(5) 0.012(4)
C6 0.057(3) 0.034(2) 0.047(3) -0.003(2) 0.026(2) -0.005(2)
C7 0.064(3) 0.037(3) 0.058(3) -0.008(2) 0.036(3) -0.016(2)
C8 0.053(3) 0.031(2) 0.054(3) -0.008(2) 0.029(2) -0.005(2)
C9 0.053(3) 0.032(2) 0.051(3) 0.004(2) 0.031(2) 0.006(2)
C10 0.056(3) 0.028(2) 0.051(3) 0.0024(19) 0.031(2) 0.003(2)
C37 0.036(4) 0.029(4) 0.045(4) 0.004(4) 0.017(4) 0.006(4)
C38 0.039(4) 0.032(4) 0.045(4) 0.002(4) 0.017(4) 0.003(3)
C39 0.047(4) 0.039(4) 0.042(4) 0.007(4) 0.015(4) 0.003(4)
C40 0.046(4) 0.042(4) 0.050(5) 0.006(4) 0.019(4) -0.005(4)
C41 0.046(4) 0.050(4) 0.055(5) 0.004(4) 0.014(4) -0.008(4)
C42 0.045(4) 0.043(4) 0.046(5) 0.004(4) 0.016(4) -0.001(3)
F6 0.052(6) 0.049(5) 0.044(5) 0.004(4) 0.014(4) -0.006(4)
F7 0.067(6) 0.057(5) 0.054(5) 0.012(4) 0.027(4) 0.004(4)
F8 0.056(5) 0.063(4) 0.067(5) 0.011(4) 0.035(4) -0.009(3)
F9 0.061(5) 0.093(5) 0.083(6) 0.014(5) 0.016(5) -0.027(4)
F10 0.073(6) 0.058(6) 0.055(5) 0.011(5) 0.017(5) -0.006(5)
C37A 0.036(4) 0.031(4) 0.045(4) 0.001(4) 0.020(4) 0.003(3)
C38A 0.040(5) 0.036(4) 0.043(4) 0.006(4) 0.019(4) 0.000(4)
C39A 0.047(4) 0.039(4) 0.036(4) 0.006(4) 0.022(4) 0.005(4)
C40A 0.046(5) 0.042(4) 0.046(4) 0.009(4) 0.021(4) 0.002(4)
C41A 0.044(4) 0.047(4) 0.052(5) 0.003(4) 0.016(4) -0.005(3)
C42A 0.045(4) 0.043(4) 0.044(4) 0.005(4) 0.017(4) 0.002(3)
F6A 0.055(5) 0.061(6) 0.056(6) 0.002(4) 0.023(4) -0.011(4)
F7A 0.064(6) 0.069(6) 0.046(4) 0.018(4) 0.026(4) 0.006(4)
F8A 0.059(5) 0.062(4) 0.068(5) 0.017(4) 0.033(4) -0.007(4)
F9A 0.062(5) 0.095(5) 0.083(6) 0.008(5) 0.024(5) -0.018(4)
F10A 0.057(5) 0.061(5) 0.060(6) 0.022(5) -0.002(5) -0.011(4)
C11 0.045(3) 0.030(2) 0.048(3) 0.0061(19) 0.026(2) 0.001(2)
C12 0.055(3) 0.035(2) 0.067(3) 0.004(2) 0.035(3) 0.005(2)
C13 0.054(3) 0.034(2) 0.068(3) 0.009(2) 0.035(3) 0.009(2)
C14 0.046(3) 0.032(2) 0.046(3) 0.005(2) 0.021(2) 0.002(2)
C15 0.076(4) 0.053(3) 0.064(3) -0.018(3) 0.048(3) -0.017(3)
C16 0.068(4) 0.060(3) 0.060(3) -0.017(3) 0.040(3) -0.016(3)
C17 0.055(3) 0.064(3) 0.066(3) -0.021(3) 0.033(3) -0.017(3)
C18 0.066(4) 0.071(4) 0.060(3) -0.021(3) 0.032(3) -0.018(3)
C19 0.070(4) 0.092(5) 0.060(3) -0.026(3) 0.030(3) -0.019(3)
C20 0.071(4) 0.075(4) 0.079(4) -0.036(3) 0.039(3) -0.024(3)
C21 0.066(4) 0.065(4) 0.076(4) -0.026(3) 0.040(3) -0.018(3)
C22 0.053(3) 0.069(4) 0.059(3) -0.017(3) 0.032(3) -0.017(3)
C29 0.066(4) 0.044(3) 0.061(3) -0.010(2) 0.039(3) -0.014(2)
C30 0.051(3) 0.044(3) 0.062(3) -0.008(2) 0.032(3) -0.010(2)
C31 0.061(4) 0.056(3) 0.067(3) -0.003(3) 0.035(3) -0.009(3)
C32 0.074(4) 0.046(3) 0.079(4) 0.002(3) 0.033(3) -0.005(3)
C33 0.088(4) 0.054(3) 0.071(4) 0.008(3) 0.033(3) -0.007(3)
C34 0.087(4) 0.073(4) 0.068(4) 0.013(3) 0.027(3) -0.014(3)
C35 0.071(4) 0.064(4) 0.062(3) -0.009(3) 0.028(3) -0.014(3)
C36 0.053(3) 0.053(3) 0.062(3) -0.009(2) 0.032(3) -0.009(2)
C43 0.060(4) 0.047(3) 0.119(5) 0.028(3) 0.042(3) 0.015(3)
S11 0.067(3) 0.043(2) 0.117(4) 0.035(3) 0.032(3) 0.0052(19)
S12 0.071(3) 0.047(2) 0.132(6) 0.033(3) 0.040(4) 0.0249(19)
C44 0.051(6) 0.043(5) 0.063(8) 0.017(5) 0.007(6) 0.009(4)
C45 0.072(4) 0.046(4) 0.096(5) 0.025(4) 0.016(4) 0.002(4)
C46 0.078(5) 0.055(5) 0.099(5) 0.024(5) 0.009(5) 0.003(4)
C47 0.088(5) 0.054(4) 0.109(5) 0.020(4) 0.013(5) -0.002(4)
C48 0.082(5) 0.054(4) 0.109(5) 0.008(5) 0.011(5) 0.002(4)
C49 0.071(4) 0.051(4) 0.098(5) 0.007(4) 0.012(4) 0.007(4)
C50 0.065(4) 0.041(4) 0.089(5) 0.018(4) 0.016(4) 0.007(4)
S11A 0.064(3) 0.052(3) 0.121(4) 0.041(3) 0.036(3) 0.005(2)
S12A 0.069(3) 0.045(2) 0.128(6) 0.035(3) 0.039(3) 0.0201(19)
C44A 0.045(6) 0.037(5) 0.063(7) 0.024(5) 0.011(5) 0.009(4)
C45A 0.072(5) 0.051(4) 0.103(5) 0.018(4) 0.012(5) -0.002(4)
C46A 0.080(4) 0.057(4) 0.107(5) 0.023(4) 0.013(4) 0.000(4)
C47A 0.087(5) 0.057(4) 0.117(5) 0.017(5) 0.009(5) -0.008(4)
C48A 0.079(5) 0.055(4) 0.105(5) 0.011(4) 0.014(5) 0.001(4)
C49A 0.078(5) 0.053(5) 0.102(6) 0.012(5) 0.009(5) 0.006(4)
C50A 0.068(5) 0.052(4) 0.095(5) 0.012(4) 0.014(5) 0.009(4)
C51 0.048(3) 0.038(2) 0.049(3) 0.002(2) 0.029(2) 0.004(2)
C52 0.057(3) 0.033(2) 0.064(3) 0.008(2) 0.032(3) 0.001(2)
C53 0.063(4) 0.055(3) 0.068(4) 0.003(3) 0.037(3) 0.008(3)
C54 0.058(4) 0.060(3) 0.095(4) 0.020(3) 0.027(4) 0.011(3)
C55 0.085(5) 0.065(4) 0.086(4) 0.005(3) 0.046(4) 0.022(3)
C56 0.100(5) 0.087(4) 0.077(4) -0.016(4) 0.032(4) 0.032(4)
C57 0.076(4) 0.061(3) 0.061(3) -0.006(3) 0.023(3) 0.020(3)
N1 0.061(3) 0.0291(19) 0.050(2) -0.0029(16) 0.034(2) -0.0035(18)
N2 0.063(3) 0.0263(19) 0.049(2) -0.0030(16) 0.033(2) -0.0098(18)
N3 0.057(3) 0.0242(18) 0.053(2) 0.0092(16) 0.032(2) 0.0028(17)
F11 0.081(3) 0.087(2) 0.071(2) -0.0011(18) 0.0201(19) 0.013(2)
F12 0.070(3) 0.095(3) 0.118(3) 0.022(2) 0.033(2) 0.022(2)
F13 0.116(3) 0.091(3) 0.152(3) 0.010(2) 0.072(3) 0.053(2)
F14 0.167(4) 0.139(4) 0.123(3) -0.054(3) 0.037(3) 0.066(3)
F15 0.117(3) 0.110(3) 0.078(2) -0.030(2) 0.018(2) 0.040(3)
S1 0.1135(14) 0.0470(8) 0.0687(9) -0.0140(7) 0.0651(10) -0.0235(8)
S2 0.1053(13) 0.0387(7) 0.0648(9) -0.0149(6) 0.0572(9) -0.0192(7)
S3 0.0813(11) 0.0589(9) 0.0628(9) -0.0137(7) 0.0460(8) -0.0144(8)
S4 0.0789(11) 0.0508(8) 0.0681(9) -0.0193(7) 0.0478(8) -0.0166(7)
S5 0.0904(12) 0.0398(7) 0.0652(9) -0.0153(6) 0.0508(8) -0.0267(7)
S6 0.0670(10) 0.0358(6) 0.0617(8) -0.0096(6) 0.0429(7) -0.0119(6)
S7 0.0872(11) 0.0379(7) 0.0667(9) -0.0084(6) 0.0475(9) -0.0137(7)
S8 0.0715(10) 0.0410(7) 0.0585(8) -0.0084(6) 0.0391(8) -0.0116(6)
S9 0.0803(12) 0.0433(8) 0.1469(15) 0.0446(9) 0.0786(12) 0.0237(7)
S10 0.0682(11) 0.0443(8) 0.1250(13) 0.0316(8) 0.0607(10) 0.0210(7)

loop_
_atom_type_symbol
_atom_type_description
_atom_type_scat_dispersion_real
_atom_type_scat_dispersion_imag
_atom_type_scat_source
C C 0.0033 0.0016 'International Tables Vol C Tables 4.2.6.8 and 6.1.1.4'
H H 0.0000 0.0000 'International Tables Vol C Tables 4.2.6.8 and 6.1.1.4'
N N 0.0061 0.0033 'International Tables Vol C Tables 4.2.6.8 and 6.1.1.4'
F F 0.0171 0.0103 'International Tables Vol C Tables 4.2.6.8 and 6.1.1.4'
S S 0.1246 0.1234 'International Tables Vol C Tables 4.2.6.8 and 6.1.1.4'
Cl Cl 0.1484 0.1585 'International Tables Vol C Tables 4.2.6.8 and 6.1.1.4'
O O 0.0106 0.0060 'International Tables Vol C Tables 4.2.6.8 and 6.1.1.4'

loop_
_geom_angle_atom_site_label_1
_geom_angle_atom_site_label_2
_geom_angle_atom_site_label_3
_geom_angle
_geom_angle_site_symmetry_1
_geom_angle_site_symmetry_3
N1 C1 C2 106.2(4) . .
N1 C1 C51 123.6(4) . .
C2 C1 C51 129.9(4) . .
C1 C2 C3 109.0(4) . .
C1 C2 S1 133.9(4) . .
C3 C2 S1 116.8(4) . .
C2 C3 C4 107.3(4) . .
C2 C3 S2 117.9(3) . .
C4 C3 S2 134.8(4) . .
N1 C4 C3 105.5(4) . .
N1 C4 C5 124.2(4) . .
C3 C4 C5 130.1(4) . .
C6 C5 C4 122.5(4) . .
C6 C5 C23 120.6(10) . .
C4 C5 C23 115.9(10) . .
C6 C5 C23A 121.5(9) . .
C4 C5 C23A 115.9(9) . .
C28 C23 C24 116.3(9) . .
C28 C23 C5 126.4(9) . .
C24 C23 C5 116.3(8) . .
F5 C24 C23 120.6(9) . .
F5 C24 C25 121.1(11) . .
C23 C24 C25 118.2(11) . .
C26 C25 F4 120.2(11) . .
C26 C25 C24 121.7(12) . .
F4 C25 C24 118.1(13) . .
C25 C26 C27 120.4(10) . .
C25 C26 F3 121.4(14) . .
C27 C26 F3 118.1(13) . .
F2 C27 C26 118.0(10) . .
F2 C27 C28 122.5(13) . .
C26 C27 C28 119.3(11) . .
C23 C28 F1 118.3(9) . .
C23 C28 C27 123.9(11) . .
F1 C28 C27 117.7(10) . .
C28A C23A C24A 116.6(9) . .
C28A C23A C5 120.6(8) . .
C24A C23A C5 122.7(8) . .
F5A C24A C23A 121.9(8) . .
F5A C24A C25A 119.9(10) . .
C23A C24A C25A 118.2(11) . .
C26A C25A F4A 120.6(10) . .
C26A C25A C24A 121.7(11) . .
F4A C25A C24A 117.6(12) . .
C25A C26A C27A 120.6(9) . .
C25A C26A F3A 120.4(13) . .
C27A C26A F3A 118.9(13) . .
F2A C27A C26A 118.0(10) . .
F2A C27A C28A 122.7(12) . .
C26A C27A C28A 119.1(11) . .
C23A C28A F1A 118.7(8) . .
C23A C28A C27A 123.8(11) . .
F1A C28A C27A 117.5(10) . .
C5 C6 N2 120.4(4) . .
C5 C6 C7 130.5(4) . .
N2 C6 C7 109.0(4) . .
C8 C7 C6 106.9(4) . .
C8 C7 S5 117.8(3) . .
C6 C7 S5 135.2(3) . .
C7 C8 C9 107.0(4) . 2_655
C7 C8 S6 118.2(3) . .
C9 C8 S6 134.4(3) 2_655 .
N2 C9 C10 121.8(4) 2_655 .
N2 C9 C8 109.0(4) 2_655 2_655
C10 C9 C8 129.0(4) . 2_655
C11 C10 C9 120.1(4) . .
C11 C10 C37 122.7(9) . .
C9 C10 C37 116.7(9) . .
C11 C10 C37A 118.6(9) . .
C9 C10 C37A 121.0(9) . .
C42 C37 C38 116.5(8) . .
C42 C37 C10 125.7(8) . .
C38 C37 C10 117.8(8) . .
F6 C38 C39 118.6(9) . .
F6 C38 C37 119.7(8) . .
C39 C38 C37 121.6(9) . .
F7 C39 C40 121.1(8) . .
F7 C39 C38 119.8(9) . .
C40 C39 C38 119.0(8) . .
C41 C40 F8 122.5(9) . .
C41 C40 C39 120.5(7) . .
F8 C40 C39 117.0(9) . .
F9 C41 C40 119.3(8) . .
F9 C41 C42 121.0(9) . .
C40 C41 C42 119.7(9) . .
F10 C42 C37 120.5(9) . .
F10 C42 C41 116.6(9) . .
C37 C42 C41 122.6(9) . .
C42A C37A C38A 117.4(8) . .
C42A C37A C10 117.9(8) . .
C38A C37A C10 124.8(8) . .
F6A C38A C39A 118.6(9) . .
F6A C38A C37A 120.8(8) . .
C39A C38A C37A 120.5(9) . .
F7A C39A C40A 120.9(8) . .
F7A C39A C38A 119.0(9) . .
C40A C39A C38A 120.1(8) . .
C41A C40A F8A 121.9(9) . .
C41A C40A C39A 120.5(7) . .
F8A C40A C39A 117.5(9) . .
F9A C41A C40A 119.1(8) . .
F9A C41A C42A 121.7(10) . .
C40A C41A C42A 119.1(9) . .
F10A C42A C37A 120.4(8) . .
F10A C42A C41A 117.1(9) . .
C37A C42A C41A 122.4(9) . .
C10 C11 N3 125.1(4) . .
C10 C11 C12 131.3(4) . .
N3 C11 C12 103.6(4) . .
C13 C12 C11 110.2(4) . .
C13 C12 S9 117.9(4) . .
C11 C12 S9 132.0(4) . .
C12 C13 C14 108.4(4) . .
C12 C13 S10 118.8(4) . .
C14 C13 S10 132.6(4) . .
C51 C14 N3 123.8(4) . .
C51 C14 C13 131.8(4) . .
N3 C14 C13 104.4(4) . .
C16 C15 S1 122.1(4) . .
C16 C15 S2 122.0(4) . .
S1 C15 S2 115.8(3) . .
C15 C16 S4 122.5(4) . .
C15 C16 S3 122.1(4) . .
S4 C16 S3 115.4(3) . .
C22 C17 C18 121.6(5) . .
C22 C17 S3 116.6(4) . .
C18 C17 S3 121.7(4) . .
C19 C18 C17 115.8(6) . .
C19 C18 H18 122.1 . .
C17 C18 H18 122.1 . .
C20 C19 C18 122.6(5) . .
C20 C19 H19 118.7 . .
C18 C19 H19 118.7 . .
C19 C20 C21 121.5(6) . .
C19 C20 H20 119.3 . .
C21 C20 H20 119.3 . .
C20 C21 C22 118.3(6) . .
C20 C21 H21 120.9 . .
C22 C21 H21 120.9 . .
C17 C22 C21 120.2(5) . .
C17 C22 S4 116.9(4) . .
C21 C22 S4 122.9(4) . .
C30 C29 S5 122.5(4) . .
C30 C29 S6 122.9(4) . .
S5 C29 S6 114.5(3) . .
C29 C30 S7 122.3(4) . .
C29 C30 S8 123.0(4) . .
S7 C30 S8 114.7(3) . .
C36 C31 C32 118.5(5) . .
C36 C31 S7 117.4(4) . .
C32 C31 S7 124.0(4) . .
C33 C32 C31 120.1(5) . .
C33 C32 H32 119.9 . .
C31 C32 H32 119.9 . .
C32 C33 C34 121.0(6) . .
C32 C33 H33 119.5 . .
C34 C33 H33 119.5 . .
C33 C34 C35 120.3(6) . .
C33 C34 H34 119.9 . .
C35 C34 H34 119.9 . .
C34 C35 C36 119.9(5) . .
C34 C35 H35 120.1 . .
C36 C35 H35 120.1 . .
C31 C36 C35 120.2(5) . .
C31 C36 S8 116.3(4) . .
C35 C36 S8 123.5(4) . .
C44A C43 S10 120.0(5) . .
C44 C43 S10 122.5(6) . .
C44A C43 S9 121.9(5) . .
C44 C43 S9 119.0(6) . .
S10 C43 S9 116.4(3) . .
C45 S11 C44 94.7(5) . .
C44 S12 C50 94.9(5) . .
C43 C44 S12 121.5(7) . .
C43 C44 S11 120.9(7) . .
S12 C44 S11 115.8(5) . .
C50 C45 C46 121.0(9) . .
C50 C45 S11 117.2(6) . .
C46 C45 S11 121.8(9) . .
C47 C46 C45 117.8(11) . .
C47 C46 H46 121.1 . .
C45 C46 H46 121.1 . .
C46 C47 C48 120.7(10) . .
C46 C47 H47 119.6 . .
C48 C47 H47 119.6 . .
C49 C48 C47 122.0(10) . .
C49 C48 H48 119.0 . .
C47 C48 H48 119.0 . .
C48 C49 C50 117.1(11) . .
C48 C49 H49 121.4 . .
C50 C49 H49 121.4 . .
C45 C50 C49 121.2(8) . .
C45 C50 S12 116.6(7) . .
C49 C50 S12 122.0(8) . .
C45A S11A C44A 93.7(5) . .
C44A S12A C50A 95.2(5) . .
C43 C44A S12A 120.3(7) . .
C43 C44A S11A 121.7(7) . .
S12A C44A S11A 115.8(5) . .
C50A C45A C46A 120.3(9) . .
C50A C45A S11A 118.1(7) . .
C46A C45A S11A 121.3(9) . .
C47A C46A C45A 116.8(11) . .
C47A C46A H46A 121.6 . .
C45A C46A H46A 121.6 . .
C46A C47A C48A 122.1(10) . .
C46A C47A H47A 119.0 . .
C48A C47A H47A 119.0 . .
C49A C48A C47A 122.4(10) . .
C49A C48A H48A 118.8 . .
C47A C48A H48A 118.8 . .
C48A C49A C50A 115.4(11) . .
C48A C49A H49A 122.3 . .
C50A C49A H49A 122.3 . .
C45A C50A C49A 122.7(9) . .
C45A C50A S12A 115.6(7) . .
C49A C50A S12A 121.7(8) . .
C14 C51 C1 120.8(4) . .
C14 C51 C52 120.7(4) . .
C1 C51 C52 118.5(4) . .
C57 C52 C53 115.3(5) . .
C57 C52 C51 123.6(5) . .
C53 C52 C51 120.9(5) . .
F11 C53 C52 120.4(5) . .
F11 C53 C54 117.9(6) . .
C52 C53 C54 121.8(5) . .
F12 C54 C55 122.0(6) . .
F12 C54 C53 119.2(6) . .
C55 C54 C53 118.8(6) . .
C56 C55 F13 123.3(6) . .
C56 C55 C54 120.6(6) . .
F13 C55 C54 116.2(7) . .
C55 C56 F14 120.0(6) . .
C55 C56 C57 120.8(6) . .
F14 C56 C57 119.0(7) . .
F15 C57 C52 118.3(5) . .
F15 C57 C56 119.0(5) . .
C52 C57 C56 122.7(6) . .
C1 N1 C4 111.9(3) . .
C1 N1 H1 124.0 . .
C4 N1 H1 124.0 . .
C9 N2 C6 107.7(3) 2_655 .
C14 N3 C11 113.2(3) . .
C14 N3 H3 123.4 . .
C11 N3 H3 123.4 . .
C2 S1 C15 93.8(2) . .
C3 S2 C15 93.2(2) . .
C17 S3 C16 95.5(3) . .
C16 S4 C22 95.2(2) . .
C7 S5 C29 92.3(2) . .
C8 S6 C29 91.7(2) . .
C31 S7 C30 95.1(2) . .
C36 S8 C30 94.9(2) . .
C12 S9 C43 92.8(2) . .
C13 S10 C43 92.8(2) . .

loop_
_geom_bond_atom_site_label_1
_geom_bond_atom_site_label_2
_geom_bond_distance
_geom_bond_site_symmetry_2
C1 N1 1.373(5) .
C1 C2 1.392(6) .
C1 C51 1.453(6) .
C2 C3 1.416(6) .
C2 S1 1.744(5) .
C3 C4 1.417(6) .
C3 S2 1.735(5) .
C4 N1 1.391(6) .
C4 C5 1.435(6) .
C5 C6 1.379(6) .
C5 C23 1.495(11) .
C5 C23A 1.512(10) .
C23 C28 1.367(11) .
C23 C24 1.388(12) .
C24 F5 1.329(11) .
C24 C25 1.442(12) .
C25 C26 1.317(16) .
C25 F4 1.324(13) .
C26 C27 1.335(16) .
C26 F3 1.343(10) .
C27 F2 1.315(12) .
C27 C28 1.376(12) .
C28 F1 1.375(12) .
C23A C28A 1.366(11) .
C23A C24A 1.388(12) .
C24A F5A 1.328(11) .
C24A C25A 1.435(11) .
C25A C26A 1.323(16) .
C25A F4A 1.326(13) .
C26A C27A 1.330(16) .
C26A F3A 1.335(10) .
C27A F2A 1.319(12) .
C27A C28A 1.381(11) .
C28A F1A 1.374(12) .
C6 N2 1.396(6) .
C6 C7 1.453(6) .
C7 C8 1.369(6) .
C7 S5 1.745(5) .
C8 C9 1.472(6) 2_655
C8 S6 1.751(4) .
C9 N2 1.360(5) 2_655
C9 C10 1.442(6) .
C9 C8 1.472(6) 2_655
C10 C11 1.361(6) .
C10 C37 1.476(11) .
C10 C37A 1.507(11) .
C37 C42 1.368(10) .
C37 C38 1.404(10) .
C38 F6 1.337(9) .
C38 C39 1.401(9) .
C39 F7 1.348(9) .
C39 C40 1.386(12) .
C40 C41 1.350(12) .
C40 F8 1.356(8) .
C41 F9 1.340(10) .
C41 C42 1.404(10) .
C42 F10 1.343(10) .
C37A C42A 1.369(10) .
C37A C38A 1.402(10) .
C38A F6A 1.337(9) .
C38A C39A 1.395(9) .
C39A F7A 1.349(9) .
C39A C40A 1.385(12) .
C40A C41A 1.350(11) .
C40A F8A 1.355(8) .
C41A F9A 1.340(10) .
C41A C42A 1.409(10) .
C42A F10A 1.343(10) .
C11 N3 1.399(5) .
C11 C12 1.447(6) .
C12 C13 1.370(6) .
C12 S9 1.750(5) .
C13 C14 1.457(6) .
C13 S10 1.739(5) .
C14 C51 1.372(6) .
C14 N3 1.392(6) .
C15 C16 1.341(7) .
C15 S1 1.777(5) .
C15 S2 1.785(5) .
C16 S4 1.762(6) .
C16 S3 1.768(5) .
C17 C22 1.393(8) .
C17 C18 1.408(7) .
C17 S3 1.761(5) .
C18 C19 1.399(8) .
C18 H18 0.9500 .
C19 C20 1.360(9) .
C19 H19 0.9500 .
C20 C21 1.376(7) .
C20 H20 0.9500 .
C21 C22 1.394(7) .
C21 H21 0.9500 .
C22 S4 1.768(5) .
C29 C30 1.346(7) .
C29 S5 1.782(5) .
C29 S6 1.797(5) .
C30 S7 1.760(5) .
C30 S8 1.769(5) .
C31 C36 1.387(7) .
C31 C32 1.425(8) .
C31 S7 1.749(5) .
C32 C33 1.363(8) .
C32 H32 0.9500 .
C33 C34 1.372(8) .
C33 H33 0.9500 .
C34 C35 1.382(8) .
C34 H34 0.9500 .
C35 C36 1.399(7) .
C35 H35 0.9500 .
C36 S8 1.762(5) .
C43 C44A 1.380(9) .
C43 C44 1.383(9) .
C43 S10 1.777(6) .
C43 S9 1.783(6) .
S11 C45 1.765(9) .
S11 C44 1.770(8) .
S12 C44 1.761(8) .
S12 C50 1.768(9) .
C45 C50 1.393(13) .
C45 C46 1.410(11) .
C46 C47 1.392(13) .
C46 H46 0.9500 .
C47 C48 1.406(15) .
C47 H47 0.9500 .
C48 C49 1.382(13) .
C48 H48 0.9500 .
C49 C50 1.417(11) .
C49 H49 0.9500 .
S11A C45A 1.766(10) .
S11A C44A 1.767(8) .
S12A C44A 1.755(8) .
S12A C50A 1.762(9) .
C45A C50A 1.389(13) .
C45A C46A 1.411(11) .
C46A C47A 1.385(13) .
C46A H46A 0.9500 .
C47A C48A 1.395(15) .
C47A H47A 0.9500 .
C48A C49A 1.383(13) .
C48A H48A 0.9500 .
C49A C50A 1.418(12) .
C49A H49A 0.9500 .
C51 C52 1.475(7) .
C52 C57 1.377(7) .
C52 C53 1.384(8) .
C53 F11 1.346(6) .
C53 C54 1.409(8) .
C54 F12 1.360(7) .
C54 C55 1.374(9) .
C55 C56 1.308(9) .
C55 F13 1.365(7) .
C56 F14 1.363(7) .
C56 C57 1.385(8) .
C57 F15 1.347(7) .
N1 H1 0.8800 .
N2 C9 1.360(5) 2_655
N3 H3 0.8800 .

loop_
_geom_torsion_atom_site_label_1
_geom_torsion_atom_site_label_2
_geom_torsion_atom_site_label_3
_geom_torsion_atom_site_label_4
_geom_torsion
_geom_torsion_site_symmetry_1
_geom_torsion_site_symmetry_4
N1 C1 C2 C3 -0.4(6) . .
C51 C1 C2 C3 173.4(5) . .
N1 C1 C2 S1 -174.4(5) . .
C51 C1 C2 S1 -0.5(10) . .
C1 C2 C3 C4 -0.7(6) . .
S1 C2 C3 C4 174.4(4) . .
C1 C2 C3 S2 -179.6(4) . .
S1 C2 C3 S2 -4.5(6) . .
C2 C3 C4 N1 1.5(6) . .
S2 C3 C4 N1 -179.8(5) . .
C2 C3 C4 C5 -174.1(5) . .
S2 C3 C4 C5 4.6(10) . .
N1 C4 C5 C6 8.1(8) . .
C3 C4 C5 C6 -177.0(5) . .
N1 C4 C5 C23 -160.9(6) . .
C3 C4 C5 C23 13.9(9) . .
N1 C4 C5 C23A -175.6(6) . .
C3 C4 C5 C23A -0.7(9) . .
C6 C5 C23 C28 -92(2) . .
C4 C5 C23 C28 78(2) . .
C23A C5 C23 C28 171(9) . .
C6 C5 C23 C24 100.0(17) . .
C4 C5 C23 C24 -90.7(17) . .
C23A C5 C23 C24 2(6) . .
C28 C23 C24 F5 -176.7(16) . .
C5 C23 C24 F5 -7(2) . .
C28 C23 C24 C25 1(3) . .
C5 C23 C24 C25 170.1(15) . .
F5 C24 C25 C26 178.3(15) . .
C23 C24 C25 C26 1(2) . .
F5 C24 C25 F4 -2(2) . .
C23 C24 C25 F4 -179.5(16) . .
F4 C25 C26 C27 -179.3(15) . .
C24 C25 C26 C27 0(2) . .
F4 C25 C26 F3 -2(2) . .
C24 C25 C26 F3 177.9(15) . .
C25 C26 C27 F2 -178.0(15) . .
F3 C26 C27 F2 4(2) . .
C25 C26 C27 C28 -3(2) . .
F3 C26 C27 C28 179.2(15) . .
C24 C23 C28 F1 -180.0(17) . .
C5 C23 C28 F1 12(3) . .
C24 C23 C28 C27 -4(3) . .
C5 C23 C28 C27 -171.9(17) . .
F2 C27 C28 C23 179.7(17) . .
C26 C27 C28 C23 5(3) . .
F2 C27 C28 F1 -4(2) . .
C26 C27 C28 F1 -178.7(15) . .
C6 C5 C23A C28A -105.9(16) . .
C4 C5 C23A C28A 77.8(17) . .
C23 C5 C23A C28A -16(6) . .
C6 C5 C23A C24A 78.8(19) . .
C4 C5 C23A C24A -97.5(18) . .
C23 C5 C23A C24A 169(9) . .
C28A C23A C24A F5A -179.9(15) . .
C5 C23A C24A F5A -4(3) . .
C28A C23A C24A C25A -1(2) . .
C5 C23A C24A C25A 174.5(15) . .
F5A C24A C25A C26A 178.2(14) . .
C23A C24A C25A C26A -1(2) . .
F5A C24A C25A F4A 2(2) . .
C23A C24A C25A F4A -177.0(15) . .
F4A C25A C26A C27A 179.9(14) . .
C24A C25A C26A C27A 4(2) . .
F4A C25A C26A F3A -4(2) . .
C24A C25A C26A F3A -179.7(14) . .
C25A C26A C27A F2A -180.0(13) . .
F3A C26A C27A F2A 3(2) . .
C25A C26A C27A C28A -5(2) . .
F3A C26A C27A C28A 178.5(13) . .
C24A C23A C28A F1A 179.5(16) . .
C5 C23A C28A F1A 4(2) . .
C24A C23A C28A C27A 0(3) . .
C5 C23A C28A C27A -175.9(15) . .
F2A C27A C28A C23A 178.0(16) . .
C26A C27A C28A C23A 3(2) . .
F2A C27A C28A F1A -2(2) . .
C26A C27A C28A F1A -176.5(13) . .
C4 C5 C6 N2 11.6(8) . .
C23 C5 C6 N2 -179.8(6) . .
C23A C5 C6 N2 -164.4(6) . .
C4 C5 C6 C7 -164.7(5) . .
C23 C5 C6 C7 3.9(10) . .
C23A C5 C6 C7 19.2(10) . .
C5 C6 C7 C8 174.1(5) . .
N2 C6 C7 C8 -2.6(6) . .
C5 C6 C7 S5 -8.3(10) . .
N2 C6 C7 S5 175.0(5) . .
C6 C7 C8 C9 4.5(6) . 2_655
S5 C7 C8 C9 -173.6(4) . 2_655
C6 C7 C8 S6 178.5(4) . .
S5 C7 C8 S6 0.4(6) . .
N2 C9 C10 C11 21.4(7) 2_655 .
C8 C9 C10 C11 -153.3(5) 2_655 .
N2 C9 C10 C37 -151.1(8) 2_655 .
C8 C9 C10 C37 34.2(10) 2_655 .
N2 C9 C10 C37A -164.4(7) 2_655 .
C8 C9 C10 C37A 20.9(10) 2_655 .
C11 C10 C37 C42 -114.4(18) . .
C9 C10 C37 C42 58(2) . .
C37A C10 C37 C42 171(10) . .
C11 C10 C37 C38 67.3(19) . .
C9 C10 C37 C38 -120.4(15) . .
C37A C10 C37 C38 -7(7) . .
C42 C37 C38 F6 -179.0(19) . .
C10 C37 C38 F6 -1(3) . .
C42 C37 C38 C39 3(3) . .
C10 C37 C38 C39 -178.7(16) . .
F6 C38 C39 F7 2(2) . .
C37 C38 C39 F7 -179.9(16) . .
F6 C38 C39 C40 178.4(16) . .
C37 C38 C39 C40 -3(2) . .
F7 C39 C40 C41 178.2(14) . .
C38 C39 C40 C41 2(2) . .
F7 C39 C40 F8 -1.2(19) . .
C38 C39 C40 F8 -177.7(13) . .
F8 C40 C41 F9 3(2) . .
C39 C40 C41 F9 -176.3(14) . .
F8 C40 C41 C42 179.8(15) . .
C39 C40 C41 C42 0(2) . .
C38 C37 C42 F10 173(2) . .
C10 C37 C42 F10 -5(3) . .
C38 C37 C42 C41 -1(3) . .
C10 C37 C42 C41 -178.9(18) . .
F9 C41 C42 F10 2(3) . .
C40 C41 C42 F10 -174.7(17) . .
F9 C41 C42 C37 175.6(17) . .
C40 C41 C42 C37 -1(3) . .
C11 C10 C37A C42A -120.8(15) . .
C9 C10 C37A C42A 64.9(19) . .
C37 C10 C37A C42A -8(7) . .
C11 C10 C37A C38A 60(2) . .
C9 C10 C37A C38A -114.6(18) . .
C37 C10 C37A C38A 172(10) . .
C42A C37A C38A F6A -175(2) . .
C10 C37A C38A F6A 4(3) . .
C42A C37A C38A C39A 1(3) . .
C10 C37A C38A C39A -179.4(17) . .
F6A C38A C39A F7A -3(2) . .
C37A C38A C39A F7A -179.2(16) . .
F6A C38A C39A C40A 176.0(17) . .
C37A C38A C39A C40A 0(2) . .
F7A C39A C40A C41A 178.5(14) . .
C38A C39A C40A C41A 0(2) . .
F7A C39A C40A F8A 1.4(19) . .
C38A C39A C40A F8A -177.2(13) . .
F8A C40A C41A F9A -6(2) . .
C39A C40A C41A F9A 177.0(14) . .
F8A C40A C41A C42A 177.1(14) . .
C39A C40A C41A C42A 0(2) . .
C38A C37A C42A F10A -177(2) . .
C10 C37A C42A F10A 4(3) . .
C38A C37A C42A C41A -1(3) . .
C10 C37A C42A C41A 179.4(17) . .
F9A C41A C42A F10A 0(2) . .
C40A C41A C42A F10A 176.4(17) . .
F9A C41A C42A C37A -176.2(17) . .
C40A C41A C42A C37A 0(2) . .
C9 C10 C11 N3 11.1(7) . .
C37 C10 C11 N3 -176.8(7) . .
C37A C10 C11 N3 -163.2(7) . .
C9 C10 C11 C12 -168.4(5) . .
C37 C10 C11 C12 3.6(10) . .
C37A C10 C11 C12 17.3(10) . .
C10 C11 C12 C13 174.7(5) . .
N3 C11 C12 C13 -4.9(6) . .
C10 C11 C12 S9 -5.4(9) . .
N3 C11 C12 S9 175.0(4) . .
C11 C12 C13 C14 3.5(6) . .
S9 C12 C13 C14 -176.5(4) . .
C11 C12 C13 S10 179.2(4) . .
S9 C12 C13 S10 -0.8(6) . .
C12 C13 C14 C51 179.6(5) . .
S10 C13 C14 C51 4.7(9) . .
C12 C13 C14 N3 -0.5(6) . .
S10 C13 C14 N3 -175.4(4) . .
S1 C15 C16 S4 -170.7(3) . .
S2 C15 C16 S4 4.4(8) . .
S1 C15 C16 S3 10.1(8) . .
S2 C15 C16 S3 -174.7(3) . .
C22 C17 C18 C19 2.7(9) . .
S3 C17 C18 C19 -176.4(5) . .
C17 C18 C19 C20 -1.2(9) . .
C18 C19 C20 C21 -0.7(10) . .
C19 C20 C21 C22 1.2(9) . .
C18 C17 C22 C21 -2.3(9) . .
S3 C17 C22 C21 176.9(5) . .
C18 C17 C22 S4 179.8(5) . .
S3 C17 C22 S4 -1.0(6) . .
C20 C21 C22 C17 0.3(9) . .
C20 C21 C22 S4 178.0(5) . .
S5 C29 C30 S7 1.3(7) . .
S6 C29 C30 S7 177.8(3) . .
S5 C29 C30 S8 179.9(3) . .
S6 C29 C30 S8 -3.6(7) . .
C36 C31 C32 C33 -1.7(9) . .
S7 C31 C32 C33 -178.8(5) . .
C31 C32 C33 C34 0.1(10) . .
C32 C33 C34 C35 1.6(10) . .
C33 C34 C35 C36 -1.6(10) . .
C32 C31 C36 C35 1.6(8) . .
S7 C31 C36 C35 179.0(4) . .
C32 C31 C36 S8 -179.3(4) . .
S7 C31 C36 S8 -2.0(6) . .
C34 C35 C36 C31 0.0(9) . .
C34 C35 C36 S8 -179.0(5) . .
C44A C43 C44 S12 73.6(15) . .
S10 C43 C44 S12 -19.2(14) . .
S9 C43 C44 S12 177.7(7) . .
C44A C43 C44 S11 -90.7(16) . .
S10 C43 C44 S11 176.5(6) . .
S9 C43 C44 S11 13.4(13) . .
C50 S12 C44 C43 -155.7(11) . .
C50 S12 C44 S11 9.3(10) . .
C45 S11 C44 C43 157.6(11) . .
C45 S11 C44 S12 -7.5(10) . .
C44 S11 C45 C50 2.0(13) . .
C44 S11 C45 C46 178.9(13) . .
C50 C45 C46 C47 1(2) . .
S11 C45 C46 C47 -176.0(12) . .
C45 C46 C47 C48 -4(2) . .
C46 C47 C48 C49 5(2) . .
C47 C48 C49 C50 -2(2) . .
C46 C45 C50 C49 2(2) . .
S11 C45 C50 C49 178.8(11) . .
C46 C45 C50 S12 -172.7(12) . .
S11 C45 C50 S12 4.2(17) . .
C48 C49 C50 C45 -1(2) . .
C48 C49 C50 S12 173.3(12) . .
C44 S12 C50 C45 -8.0(13) . .
C44 S12 C50 C49 177.4(13) . .
C44 C43 C44A S12A -86.1(16) . .
S10 C43 C44A S12A 17.4(13) . .
S9 C43 C44A S12A -177.7(7) . .
C44 C43 C44A S11A 76.4(14) . .
S10 C43 C44A S11A 179.9(6) . .
S9 C43 C44A S11A -15.3(14) . .
C50A S12A C44A C43 175.9(11) . .
C50A S12A C44A S11A 12.4(10) . .
C45A S11A C44A C43 -174.9(11) . .
C45A S11A C44A S12A -11.7(10) . .
C44A S11A C45A C50A 6.1(14) . .
C44A S11A C45A C46A -179.5(13) . .
C50A C45A C46A C47A -7(2) . .
S11A C45A C46A C47A 179.1(12) . .
C45A C46A C47A C48A 4(2) . .
C46A C47A C48A C49A -2(3) . .
C47A C48A C49A C50A 1(2) . .
C46A C45A C50A C49A 7(2) . .
S11A C45A C50A C49A -179.0(12) . .
C46A C45A C50A S12A -173.1(12) . .
S11A C45A C50A S12A 1.3(18) . .
C48A C49A C50A C45A -4(2) . .
C48A C49A C50A S12A 176.1(12) . .
C44A S12A C50A C45A -8.1(14) . .
C44A S12A C50A C49A 172.2(13) . .
N3 C14 C51 C1 12.9(7) . .
C13 C14 C51 C1 -167.2(5) . .
N3 C14 C51 C52 -167.4(5) . .
C13 C14 C51 C52 12.5(8) . .
N1 C1 C51 C14 -144.5(5) . .
C2 C1 C51 C14 42.6(8) . .
N1 C1 C51 C52 35.8(7) . .
C2 C1 C51 C52 -137.1(6) . .
C14 C51 C52 C57 95.0(6) . .
C1 C51 C52 C57 -85.3(7) . .
C14 C51 C52 C53 -89.1(6) . .
C1 C51 C52 C53 90.6(6) . .
C57 C52 C53 F11 179.4(5) . .
C51 C52 C53 F11 3.1(7) . .
C57 C52 C53 C54 -2.3(8) . .
C51 C52 C53 C54 -178.6(5) . .
F11 C53 C54 F12 -1.3(8) . .
C52 C53 C54 F12 -179.6(5) . .
F11 C53 C54 C55 178.7(5) . .
C52 C53 C54 C55 0.4(9) . .
F12 C54 C55 C56 -179.2(6) . .
C53 C54 C55 C56 0.8(10) . .
F12 C54 C55 F13 0.3(9) . .
C53 C54 C55 F13 -179.7(5) . .
F13 C55 C56 F14 -4.3(12) . .
C54 C55 C56 F14 175.2(7) . .
F13 C55 C56 C57 -179.4(6) . .
C54 C55 C56 C57 0.1(11) . .
C53 C52 C57 F15 -176.2(5) . .
C51 C52 C57 F15 0.0(8) . .
C53 C52 C57 C56 3.3(9) . .
C51 C52 C57 C56 179.4(6) . .
C55 C56 C57 F15 177.2(7) . .
F14 C56 C57 F15 2.0(10) . .
C55 C56 C57 C52 -2.3(11) . .
F14 C56 C57 C52 -177.4(6) . .
C2 C1 N1 C4 1.4(6) . .
C51 C1 N1 C4 -172.9(5) . .
C3 C4 N1 C1 -1.9(6) . .
C5 C4 N1 C1 174.0(5) . .
C5 C6 N2 C9 -177.7(5) . 2_655
C7 C6 N2 C9 -0.6(6) . 2_655
C51 C14 N3 C11 177.2(4) . .
C13 C14 N3 C11 -2.8(5) . .
C10 C11 N3 C14 -174.9(5) . .
C12 C11 N3 C14 4.7(5) . .
C1 C2 S1 C15 167.5(6) . .
C3 C2 S1 C15 -6.1(5) . .
C16 C15 S1 C2 -170.0(6) . .
S2 C15 S1 C2 14.5(4) . .
C2 C3 S2 C15 12.3(5) . .
C4 C3 S2 C15 -166.3(6) . .
C16 C15 S2 C3 168.2(5) . .
S1 C15 S2 C3 -16.3(4) . .
C22 C17 S3 C16 -2.5(5) . .
C18 C17 S3 C16 176.7(5) . .
C15 C16 S3 C17 -175.5(5) . .
S4 C16 S3 C17 5.2(4) . .
C15 C16 S4 C22 175.1(5) . .
S3 C16 S4 C22 -5.6(4) . .
C17 C22 S4 C16 4.0(5) . .
C21 C22 S4 C16 -173.9(5) . .
C8 C7 S5 C29 13.5(5) . .
C6 C7 S5 C29 -163.9(6) . .
C30 C29 S5 C7 154.0(5) . .
S6 C29 S5 C7 -22.7(4) . .
C7 C8 S6 C29 -13.9(5) . .
C9 C8 S6 C29 158.0(5) 2_655 .
C30 C29 S6 C8 -154.0(5) . .
S5 C29 S6 C8 22.8(4) . .
C36 C31 S7 C30 -6.1(5) . .
C32 C31 S7 C30 171.1(5) . .
C29 C30 S7 C31 -169.2(5) . .
S8 C30 S7 C31 12.1(4) . .
C31 C36 S8 C30 8.9(5) . .
C35 C36 S8 C30 -172.1(5) . .
C29 C30 S8 C36 168.3(5) . .
S7 C30 S8 C36 -12.9(4) . .
C13 C12 S9 C43 -5.9(5) . .
C11 C12 S9 C43 174.1(5) . .
C44A C43 S9 C12 -154.6(8) . .
C44 C43 S9 C12 174.8(8) . .
S10 C43 S9 C12 10.7(4) . .
C12 C13 S10 C43 7.0(5) . .
C14 C13 S10 C43 -178.5(6) . .
C44A C43 S10 C13 154.6(8) . .
C44 C43 S10 C13 -174.5(8) . .
S9 C43 S10 C13 -11.0(4) . .

loop_
_platon_squeeze_void_nr
_platon_squeeze_void_average_x
_platon_squeeze_void_average_y
_platon_squeeze_void_average_z
_platon_squeeze_void_volume
_platon_squeeze_void_count_electrons
_platon_squeeze_void_content
1 0.184 0.250 0.066 2142 340 ' '
2 0.184 0.750 0.566 2142 340 ' '
